data_2229440
loop_
_publ_author_name
'Liu, Qing-lei'
'Wang, Wei'
'Gao, Yan'
'Jia, Xiao-yu'
'Zhang, Jing-jing'

_publ_section_title
;
 1,4-Bis{[5-(pyridin-4-yl)-1,3,4-oxadiazol-2-yl]sulfanyl}butane
;
_journal_coeditor_code KP2310
_journal_issue 3
_journal_name_full 'Acta Crystallographica Section E'
_journal_page_first o740
_journal_paper_doi 10.1107/S1600536811006805
_journal_volume 67
_journal_year 2011
_chemical_formula_iupac 'C18 H16 N6 O2 S2'
_chemical_formula_moiety 'C18 H16 N6 O2 S2'
_chemical_formula_sum 'C18 H16 N6 O2 S2'
_chemical_formula_weight 412.49
_chemical_name_common
;
1,4-Bis[5-(pyridin-4-yl)-1,3,4-oxadiazol-2-ylsulfanyl]butane
;
_chemical_name_systematic
;
4-{5-[(4-{[5-(pyridin-4-yl)-1,3,4-oxadiazol-2-yl]sulfanyl}butyl)sulfanyl]-
1,3,4-oxadiazol-2-yl}pyridine
;
_space_group_IT_number 14
_symmetry_cell_setting monoclinic
_symmetry_space_group_name_Hall '-P 2ybc'
_symmetry_space_group_name_H-M 'P 1 21/c 1'
_atom_sites_solution_hydrogens geom
_atom_sites_solution_primary direct
_atom_sites_solution_secondary difmap
_cell_angle_alpha 90.00
_cell_angle_beta 92.588(5)
_cell_angle_gamma 90.00
_cell_formula_units_Z 2
_cell_length_a 4.9780(6)
_cell_length_b 5.7933(7)
_cell_length_c 31.003(4)
_cell_measurement_reflns_used 2798
_cell_measurement_temperature 113(2)
_cell_measurement_theta_max 27.9
_cell_measurement_theta_min 2.6
_cell_volume 893.19(19)
_computing_cell_refinement 'CrystalClear (Rigaku/MSC, 2005)'
_computing_data_collection 'CrystalClear (Rigaku/MSC, 2005)'
_computing_data_reduction 'CrystalClear (Rigaku/MSC, 2005)'
_computing_molecular_graphics 'SHELXTL (Sheldrick, 2008)'
_computing_publication_material 'SHELXTL (Sheldrick, 2008)'
_computing_structure_refinement 'SHELXL97 (Sheldrick, 2008)'
_computing_structure_solution 'SHELXS97 (Sheldrick, 2008)'
_diffrn_ambient_temperature 113(2)
_diffrn_detector_area_resol_mean 14.63
_diffrn_measured_fraction_theta_full 0.999
_diffrn_measured_fraction_theta_max 0.999
_diffrn_measurement_device_type 'Rigaku Saturn CCD area-detector'
_diffrn_measurement_method '\f and \w'
_diffrn_radiation_monochromator multilayer
_diffrn_radiation_source 'rotating anode'
_diffrn_radiation_type 'Mo K\a'
_diffrn_radiation_wavelength 0.71073
_diffrn_reflns_av_R_equivalents 0.0349
_diffrn_reflns_av_sigmaI/netI 0.0311
_diffrn_reflns_limit_h_max 6
_diffrn_reflns_limit_h_min -4
_diffrn_reflns_limit_k_max 7
_diffrn_reflns_limit_k_min -7
_diffrn_reflns_limit_l_max 40
_diffrn_reflns_limit_l_min -38
_diffrn_reflns_number 8437
_diffrn_reflns_theta_full 27.88
_diffrn_reflns_theta_max 27.88
_diffrn_reflns_theta_min 2.63
_diffrn_standards_decay_% 0
_diffrn_standards_interval_count 0
_diffrn_standards_interval_time 0
_diffrn_standards_number 0
_exptl_absorpt_coefficient_mu 0.328
_exptl_absorpt_correction_T_max 0.9617
_exptl_absorpt_correction_T_min 0.9374
_exptl_absorpt_correction_type multi-scan
_exptl_absorpt_process_details '(CrystalClear; Rigaku/MSC, 2005)'
_exptl_crystal_colour light-yellow
_exptl_crystal_density_diffrn 1.534
_exptl_crystal_density_method 'not measured'
_exptl_crystal_description prism
_exptl_crystal_F_000 428
_exptl_crystal_size_max 0.20
_exptl_crystal_size_mid 0.18
_exptl_crystal_size_min 0.10
_refine_diff_density_max 0.402
_refine_diff_density_min -0.194
_refine_ls_extinction_method none
_refine_ls_goodness_of_fit_ref 1.100
_refine_ls_hydrogen_treatment constr
_refine_ls_matrix_type full
_refine_ls_number_parameters 127
_refine_ls_number_reflns 2128
_refine_ls_number_restraints 0
_refine_ls_restrained_S_all 1.100
_refine_ls_R_factor_all 0.0373
_refine_ls_R_factor_gt 0.0322
_refine_ls_shift/su_max 0.001
_refine_ls_shift/su_mean 0.000
_refine_ls_structure_factor_coef Fsqd
_refine_ls_weighting_details 'w=1/[\s^2^(Fo^2^)+(0.0531P)^2^+0.0540P] where P=(Fo^2^+2Fc^2^)/3'
_refine_ls_weighting_scheme calc
_refine_ls_wR_factor_gt 0.0856
_refine_ls_wR_factor_ref 0.0889
_reflns_number_gt 1811
_reflns_number_total 2128
_reflns_threshold_expression I>2\s(I)
_cod_data_source_file kp2310.cif
_cod_data_source_block I
_cod_original_cell_volume 893.20(18)
_cod_original_sg_symbol_H-M 'P 21/c'
_cod_database_code 2229440
_cod_database_fobs_code 2229440

loop_
_symmetry_equiv_pos_as_xyz
'x, y, z'
'-x, y+1/2, -z+1/2'
'-x, -y, -z'
'x, -y-1/2, z-1/2'

loop_
_atom_site_type_symbol
_atom_site_label
_atom_site_fract_x
_atom_site_fract_y
_atom_site_fract_z
_atom_site_U_iso_or_equiv
_atom_site_adp_type
_atom_site_calc_flag
_atom_site_refinement_flags
_atom_site_occupancy
_atom_site_disorder_assembly
_atom_site_disorder_group
S S1 0.25227(6) 0.35176(5) 0.422550(9) 0.01776(12) Uani d . 1 . .
O O1 0.61211(17) 0.17771(15) 0.37253(3) 0.0163(2) Uani d . 1 . .
N N1 1.3455(2) -0.0526(2) 0.27364(3) 0.0197(2) Uani d . 1 . .
N N2 0.7346(2) -0.15583(19) 0.40229(3) 0.0186(2) Uani d . 1 . .
N N3 0.5348(2) -0.05632(19) 0.42735(3) 0.0189(2) Uani d . 1 . .
C C1 1.1858(3) 0.1307(2) 0.27715(4) 0.0190(3) Uani d . 1 . .
H H1 1.2063 0.2551 0.2576 0.023 Uiso calc R 1 . .
C C2 0.9910(3) 0.1507(2) 0.30774(4) 0.0179(3) Uani d . 1 . .
H H2 0.8797 0.2836 0.3086 0.021 Uiso calc R 1 . .
C C3 0.9634(2) -0.0287(2) 0.33688(4) 0.0155(3) Uani d . 1 . .
C C4 1.1268(3) -0.2220(2) 0.33375(4) 0.0185(3) Uani d . 1 . .
H H4 1.1125 -0.3479 0.3531 0.022 Uiso calc R 1 . .
C C5 1.3118(3) -0.2262(2) 0.30146(4) 0.0199(3) Uani d . 1 . .
H H5 1.4206 -0.3598 0.2990 0.024 Uiso calc R 1 . .
C C6 0.7718(2) -0.0138(2) 0.37112(4) 0.0153(3) Uani d . 1 . .
C C7 0.4729(2) 0.1379(2) 0.40882(4) 0.0152(3) Uani d . 1 . .
C C8 0.1260(3) 0.2236(2) 0.47114(4) 0.0177(3) Uani d . 1 . .
H H8A 0.0331 0.0764 0.4640 0.021 Uiso calc R 1 . .
H H8B 0.2770 0.1908 0.4921 0.021 Uiso calc R 1 . .
C C9 -0.0695(3) 0.3927(2) 0.49063(4) 0.0178(3) Uani d . 1 . .
H H9A -0.2052 0.4403 0.4680 0.021 Uiso calc R 1 . .
H H9B -0.1652 0.3137 0.5137 0.021 Uiso calc R 1 . .

loop_
_atom_site_aniso_label
_atom_site_aniso_U_11
_atom_site_aniso_U_22
_atom_site_aniso_U_33
_atom_site_aniso_U_12
_atom_site_aniso_U_13
_atom_site_aniso_U_23
S1 0.0216(2) 0.01715(19) 0.01492(18) 0.00366(11) 0.00549(12) 0.00101(11)
O1 0.0174(4) 0.0179(5) 0.0140(4) 0.0017(3) 0.0045(3) 0.0003(3)
N1 0.0180(5) 0.0223(6) 0.0191(5) -0.0024(4) 0.0030(4) -0.0030(4)
N2 0.0208(6) 0.0179(6) 0.0176(5) 0.0020(4) 0.0053(4) -0.0002(4)
N3 0.0201(5) 0.0193(6) 0.0177(5) 0.0022(4) 0.0053(4) -0.0003(4)
C1 0.0194(7) 0.0202(7) 0.0176(6) -0.0024(5) 0.0037(5) 0.0011(5)
C2 0.0178(6) 0.0173(6) 0.0186(6) 0.0012(5) 0.0023(5) -0.0005(5)
C3 0.0146(6) 0.0185(6) 0.0132(5) -0.0014(5) -0.0001(4) -0.0016(4)
C4 0.0205(6) 0.0185(6) 0.0166(6) 0.0009(5) 0.0022(5) 0.0009(5)
C5 0.0193(6) 0.0200(6) 0.0207(6) 0.0025(5) 0.0029(5) -0.0026(5)
C6 0.0142(6) 0.0160(6) 0.0158(6) 0.0011(4) 0.0003(4) -0.0017(4)
C7 0.0155(6) 0.0188(6) 0.0114(5) -0.0013(4) 0.0028(4) -0.0014(4)
C8 0.0215(6) 0.0162(6) 0.0158(6) -0.0010(5) 0.0055(5) -0.0007(5)
C9 0.0173(6) 0.0182(6) 0.0183(6) -0.0013(5) 0.0042(5) -0.0030(5)

loop_
_atom_type_symbol
_atom_type_description
_atom_type_scat_dispersion_real
_atom_type_scat_dispersion_imag
_atom_type_scat_source
C C 0.0033 0.0016
; International Tables
Vol. C, Tables 4.2.6.8 and 6.1.1.4
;
H H 0.0000 0.0000
; International Tables
Vol. C, Tables 4.2.6.8 and 6.1.1.4
;
N N 0.0061 0.0033
; International Tables
Vol. C, Tables 4.2.6.8 and 6.1.1.4
;
O O 0.0106 0.0060
; International Tables
Vol. C, Tables 4.2.6.8 and 6.1.1.4
;
S S 0.1246 0.1246
; International Tables
Vol. C, Tables 4.2.6.8 and 6.1.1.4
;

loop_
_geom_angle_atom_site_label_1
_geom_angle_atom_site_label_2
_geom_angle_atom_site_label_3
_geom_angle_site_symmetry_1
_geom_angle_site_symmetry_3
_geom_angle
_geom_angle_publ_flag
C7 S1 C8 . . 99.16(6) ?
C6 O1 C7 . . 101.91(9) ?
C1 N1 C5 . . 116.91(11) ?
C6 N2 N3 . . 106.29(10) ?
C7 N3 N2 . . 105.69(10) ?
N1 C1 C2 . . 123.91(12) ?
N1 C1 H1 . . 118.0 ?
C2 C1 H1 . . 118.0 ?
C3 C2 C1 . . 118.29(12) ?
C3 C2 H2 . . 120.9 ?
C1 C2 H2 . . 120.9 ?
C2 C3 C4 . . 118.84(11) ?
C2 C3 C6 . . 121.06(11) ?
C4 C3 C6 . . 120.08(11) ?
C3 C4 C5 . . 118.21(12) ?
C3 C4 H4 . . 120.9 ?
C5 C4 H4 . . 120.9 ?
N1 C5 C4 . . 123.80(12) ?
N1 C5 H5 . . 118.1 ?
C4 C5 H5 . . 118.1 ?
N2 C6 O1 . . 113.00(10) ?
N2 C6 C3 . . 128.89(11) ?
O1 C6 C3 . . 118.07(10) ?
N3 C7 O1 . . 113.10(11) ?
N3 C7 S1 . . 131.13(10) ?
O1 C7 S1 . . 115.76(9) ?
C9 C8 S1 . . 108.47(9) ?
C9 C8 H8A . . 110.0 ?
S1 C8 H8A . . 110.0 ?
C9 C8 H8B . . 110.0 ?
S1 C8 H8B . . 110.0 ?
H8A C8 H8B . . 108.4 ?
C9 C9 C8 3_566 . 112.82(13) ?
C9 C9 H9A 3_566 . 109.0 ?
C8 C9 H9A . . 109.0 ?
C9 C9 H9B 3_566 . 109.0 ?
C8 C9 H9B . . 109.0 ?
H9A C9 H9B . . 107.8 ?

loop_
_geom_bond_atom_site_label_1
_geom_bond_atom_site_label_2
_geom_bond_site_symmetry_2
_geom_bond_distance
_geom_bond_publ_flag
S1 C7 . 1.7218(13) ?
S1 C8 . 1.8171(12) ?
O1 C6 . 1.3669(14) ?
O1 C7 . 1.3675(14) ?
N1 C1 . 1.3337(17) ?
N1 C5 . 1.3404(17) ?
N2 C6 . 1.2888(16) ?
N2 N3 . 1.4121(15) ?
N3 C7 . 1.2941(16) ?
C1 C2 . 1.3914(18) ?
C1 H1 . 0.9500 ?
C2 C3 . 1.3878(17) ?
C2 H2 . 0.9500 ?
C3 C4 . 1.3902(17) ?
C3 C6 . 1.4615(16) ?
C4 C5 . 1.3906(17) ?
C4 H4 . 0.9500 ?
C5 H5 . 0.9500 ?
C8 C9 . 1.5251(17) ?
C8 H8A . 0.9900 ?
C8 H8B . 0.9900 ?
C9 C9 3_566 1.525(2) ?
C9 H9A . 0.9900 ?
C9 H9B . 0.9900 ?

loop_
_geom_torsion_atom_site_label_1
_geom_torsion_atom_site_label_2
_geom_torsion_atom_site_label_3
_geom_torsion_atom_site_label_4
_geom_torsion_site_symmetry_1
_geom_torsion_site_symmetry_2
_geom_torsion_site_symmetry_3
_geom_torsion_site_symmetry_4
_geom_torsion
_geom_torsion_publ_flag
C6 N2 N3 C7 . . . . -0.50(14) ?
C5 N1 C1 C2 . . . . 0.29(19) ?
N1 C1 C2 C3 . . . . 1.2(2) ?
C1 C2 C3 C4 . . . . -1.37(19) ?
C1 C2 C3 C6 . . . . 177.01(11) ?
C2 C3 C4 C5 . . . . 0.23(18) ?
C6 C3 C4 C5 . . . . -178.17(11) ?
C1 N1 C5 C4 . . . . -1.56(19) ?
C3 C4 C5 N1 . . . . 1.3(2) ?
N3 N2 C6 O1 . . . . -0.09(14) ?
N3 N2 C6 C3 . . . . 177.42(12) ?
C7 O1 C6 N2 . . . . 0.61(13) ?
C7 O1 C6 C3 . . . . -177.20(11) ?
C2 C3 C6 N2 . . . . -174.70(13) ?
C4 C3 C6 N2 . . . . 3.7(2) ?
C2 C3 C6 O1 . . . . 2.71(17) ?
C4 C3 C6 O1 . . . . -178.93(11) ?
N2 N3 C7 O1 . . . . 0.93(14) ?
N2 N3 C7 S1 . . . . -177.95(10) ?
C6 O1 C7 N3 . . . . -0.96(13) ?
C6 O1 C7 S1 . . . . 178.10(8) ?
C8 S1 C7 N3 . . . . -0.56(14) ?
C8 S1 C7 O1 . . . . -179.42(9) ?
C7 S1 C8 C9 . . . . 177.46(9) ?
S1 C8 C9 C9 . . . 3_566 -69.35(15) ?
